data_7063083
loop_
_publ_author_name
'Chen, Zi-Yue'
'Xu, Ke-Lan'
'Wang, Xi-Rui'
'Hu, Pan'
'Jiang, Wei-Yan'
'Dai, Yi-Feng'
'Peng, Li-Jun'
'Liu, Xiong-Li'

_publ_section_title
;
 Phen-2NO, a new C2-symmetric rigid-featured tetradentate ligand, and its
 application in the asymmetric alkylation reaction of indoles
;
_journal_issue 15
_journal_name_full 'New Journal of Chemistry'
_journal_page_first 6670
_journal_page_last 6675
_journal_paper_doi 10.1039/D4NJ00088A
_journal_volume 48
_journal_year 2024
_chemical_absolute_configuration ad
_chemical_formula_moiety 'C38 H36 N6 O2, 2(H2 O)'
_chemical_formula_sum 'C38 H40 N6 O4'
_chemical_formula_weight 644.76
_space_group_crystal_system orthorhombic
_space_group_IT_number 19
_space_group_name_Hall 'P 2ac 2ab'
_space_group_name_H-M_alt 'P 21 21 21'
_atom_sites_solution_hydrogens mixed
_atom_sites_solution_primary dual
_audit_creation_date 2023-09-16
_audit_creation_method
;
Olex2 1.5-beta
(compiled 2022.04.07 svn.rca3783a0 for OlexSys, GUI svn.r6439)
;
_audit_update_record
;
2023-09-25 deposited with the CCDC.	2024-03-11 downloaded from the CCDC.
;
_cell_angle_alpha 90
_cell_angle_beta 90
_cell_angle_gamma 90
_cell_formula_units_Z 4
_cell_length_a 9.32674(13)
_cell_length_b 13.9964(2)
_cell_length_c 25.3147(3)
_cell_measurement_reflns_used 10762
_cell_measurement_temperature 99.97(13)
_cell_measurement_theta_max 73.9770
_cell_measurement_theta_min 3.4940
_cell_volume 3304.60(8)
_computing_cell_refinement 'CrysAlisPro 1.171.39.33c (Rigaku OD, 2017)'
_computing_data_collection 'CrysAlisPro 1.171.39.33c (Rigaku OD, 2017)'
_computing_data_reduction 'CrysAlisPro 1.171.39.33c (Rigaku OD, 2017)'
_computing_molecular_graphics 'Olex2 1.5-beta (Dolomanov et al., 2009)'
_computing_publication_material 'Olex2 1.5-beta (Dolomanov et al., 2009)'
_computing_structure_refinement 'SHELXL 2018/3 (Sheldrick, 2015)'
_computing_structure_solution 'SHELXT  (Sheldrick, 2015)'
_diffrn_ambient_environment N~2~
_diffrn_ambient_temperature 99.97(13)
_diffrn_detector 'CCD plate'
_diffrn_measured_fraction_theta_full 1.000
_diffrn_measured_fraction_theta_max 0.984
_diffrn_measurement_details
;
List of Runs (angles in degrees, time in seconds):

  # Type    Start    End  Width  t~exp~   \w     \q     \k     \f   Frames
#--------------------------------------------------------------------------
  1  \w    -10.00  31.00   0.50    0.50    --    0.00 -82.00   0.00   82
  2  \w    -28.00  30.00   0.50    0.50    --    0.00 -82.00 -60.00  116
  3  \w    -33.00  17.00   0.50    0.50    --    0.00 -82.00 120.00  100
  4  \w    -19.00   6.00   0.50    0.50    --    0.00 -82.00-180.00   50
  5  \w     12.00  81.00   0.50    0.50    --   95.80 -30.00 120.00  138
  6  \w     98.00 143.00   0.50    0.50    --   95.80  82.00  30.00   90
  7  \w     72.00 107.00   0.50    0.50    --   95.80  15.00 -60.00   70
  8  \w     13.00 104.00   0.50    0.50    --   95.80 -77.00 -90.00  182
  9  \w     72.00 149.00   0.50    0.50    --   95.80  61.00  60.00  154
 10  \w     12.00 117.00   0.50    0.50    --   95.80 -61.00 -90.00  210
 11  \w    146.00 184.00   0.50    0.50    --   95.80  15.00 -60.00   76
 12  \w    129.00 175.50   0.50    0.50    --   95.80  30.00 -90.00   93
;
_diffrn_measurement_device 'four-circle diffractometer'
_diffrn_measurement_device_type 'XtaLAB AFC12 (RINC): Kappa single'
_diffrn_measurement_method '\w scans'
_diffrn_orient_matrix_type 'CrysAlisPro convention (1999,Acta A55,543-557)'
_diffrn_orient_matrix_UB_11 0.0098127000
_diffrn_orient_matrix_UB_12 0.0679664000
_diffrn_orient_matrix_UB_13 0.0477481000
_diffrn_orient_matrix_UB_21 -0.0663392000
_diffrn_orient_matrix_UB_22 -0.0775282000
_diffrn_orient_matrix_UB_23 0.0355403000
_diffrn_orient_matrix_UB_31 0.1509692000
_diffrn_orient_matrix_UB_32 -0.0386803000
_diffrn_orient_matrix_UB_33 0.0125070000
_diffrn_radiation_monochromator mirror
_diffrn_radiation_probe x-ray
_diffrn_radiation_type 'Cu K\a'
_diffrn_radiation_wavelength 1.54184
_diffrn_reflns_av_R_equivalents 0.0389
_diffrn_reflns_av_unetI/netI 0.0407
_diffrn_reflns_Laue_measured_fraction_full 1.000
_diffrn_reflns_Laue_measured_fraction_max 0.984
_diffrn_reflns_limit_h_max 11
_diffrn_reflns_limit_h_min -8
_diffrn_reflns_limit_k_max 13
_diffrn_reflns_limit_k_min -17
_diffrn_reflns_limit_l_max 30
_diffrn_reflns_limit_l_min -31
_diffrn_reflns_number 16596
_diffrn_reflns_point_group_measured_fraction_full 0.998
_diffrn_reflns_point_group_measured_fraction_max 0.967
_diffrn_reflns_theta_full 67.684
_diffrn_reflns_theta_max 74.213
_diffrn_reflns_theta_min 3.492
_diffrn_source 'Rotating-anode X-ray tube'
_diffrn_source_type 'Rigaku (Cu) X-ray Source'
_exptl_absorpt_coefficient_mu 0.690
_exptl_absorpt_correction_T_max 1.00000
_exptl_absorpt_correction_T_min 0.58358
_exptl_absorpt_correction_type multi-scan
_exptl_absorpt_process_details
;
CrysAlisPro 1.171.39.33c (Rigaku Oxford Diffraction, 2017)
Empirical absorption correction using spherical harmonics,
 implemented in SCALE3 ABSPACK scaling algorithm.
;
_exptl_crystal_colour 'clear light colourless'
_exptl_crystal_density_diffrn 1.296
_exptl_crystal_description block
_exptl_crystal_F_000 1368
_exptl_crystal_size_max 0.15
_exptl_crystal_size_mid 0.13
_exptl_crystal_size_min 0.12
_refine_diff_density_max 0.394
_refine_diff_density_min -0.359
_refine_diff_density_rms 0.048
_refine_ls_abs_structure_details
;
 Flack x determined using 2512 quotients [(I+)-(I-)]/[(I+)+(I-)]
 (Parsons, Flack and Wagner, Acta Cryst. B69 (2013) 249-259).
;
_refine_ls_abs_structure_Flack 0.01(13)
_refine_ls_extinction_method none
_refine_ls_goodness_of_fit_ref 1.026
_refine_ls_hydrogen_treatment mixed
_refine_ls_matrix_type full
_refine_ls_number_parameters 446
_refine_ls_number_reflns 6509
_refine_ls_number_restraints 3
_refine_ls_restrained_S_all 1.027
_refine_ls_R_factor_all 0.0463
_refine_ls_R_factor_gt 0.0446
_refine_ls_shift/su_max 0.007
_refine_ls_shift/su_mean 0.005
_refine_ls_structure_factor_coef Fsqd
_refine_ls_weighting_details 'w=1/[\s^2^(Fo^2^)+(0.0772P)^2^+0.9472P] where P=(Fo^2^+2Fc^2^)/3'
_refine_ls_weighting_scheme calc
_refine_ls_wR_factor_gt 0.1248
_refine_ls_wR_factor_ref 0.1264
_reflns_Friedel_coverage 0.746
_reflns_Friedel_fraction_full 0.996
_reflns_Friedel_fraction_max 0.946
_reflns_number_gt 6207
_reflns_number_total 6509
_reflns_threshold_expression 'I > 2\s(I)'
_cod_data_source_file d4nj00088a2.cif
_cod_data_source_block cyl-pe-3
_cod_depositor_comments 'Adding full bibliography for 7063083.cif.'
_cod_original_cell_volume 3304.59(8)
_cod_database_code 7063083
_shelx_shelxl_version_number 2018/3
_shelx_space_group_comment
;
The symmetry employed for this shelxl refinement is uniquely defined
by the following loop, which should always be used as a source of
symmetry information in preference to the above space-group names.
They are only intended as comments.
;
_olex2_refinement_description
;
1. Fixed Uiso
 At 1.2 times of:
  All C(H) groups, All C(H,H) groups
 At 1.5 times of:
  All C(H,H,H) groups, All O(H,H) groups
2. Restrained distances
 O3-H3A = O3-H3B
 0.82 with sigma of 0.01
 O3-H3B
 0.82 with sigma of 0.01
3.a Free rotating group:
 O4(H4A,H4B)
3.b Ternary CH refined with riding coordinates:
 C12(H12), C25(H25), C27(H27), C8(H8)
3.c Secondary CH2 refined with riding coordinates:
 C28(H28A,H28B), C9(H9A,H9B), C11(H11A,H11B), C10(H10A,H10B), C29(H29A,H29B),
 C30(H30A,H30B)
3.d Aromatic/amide H refined with riding coordinates:
 C23(H23), C14(H14), C22(H22), C15(H15), C00O(H00O), C2(H2), C18(H18),
 C17(H17), C6(H6), C32(H32), C34(H34), C4(H4), C33(H33), C5(H5)
3.e Idealised Me refined as rotating group:
 C36(H36A,H36B,H36C), C37(H37A,H37B,H37C)
;
_olex2_submission_special_instructions 'No special instructions were received'
_oxdiff_exptl_absorpt_empirical_details
;
Empirical correction (ABSPACK) includes:
- Absorption correction using spherical harmonics
- Frame scaling
;
_oxdiff_exptl_absorpt_empirical_full_max 2.000
_oxdiff_exptl_absorpt_empirical_full_min 0.431

loop_
_space_group_symop_operation_xyz
'x, y, z'
'-x+1/2, -y, z+1/2'
'-x, y+1/2, -z+1/2'
'x+1/2, -y+1/2, -z'

loop_
_atom_site_label
_atom_site_type_symbol
_atom_site_fract_x
_atom_site_fract_y
_atom_site_fract_z
_atom_site_U_iso_or_equiv
_atom_site_adp_type
_atom_site_occupancy
_atom_site_site_symmetry_order
_atom_site_calc_flag
_atom_site_refinement_flags_posn
_atom_site_refinement_flags_adp
_atom_site_refinement_flags_occupancy
_atom_site_disorder_assembly
_atom_site_disorder_group
O2 O 0.5958(2) 0.35433(15) 0.74953(8) 0.0297(5) Uani 1 1 d . . . . .
O1 O -0.0075(2) 0.42928(15) 0.27613(7) 0.0283(4) Uani 1 1 d . . . . .
N4 N 0.2807(2) 0.53420(16) 0.57945(8) 0.0212(4) Uani 1 1 d . . . . .
N5 N 0.4998(2) 0.42764(16) 0.67576(9) 0.0227(5) Uani 1 1 d . . . . .
N1 N -0.0225(2) 0.43829(16) 0.36723(8) 0.0227(5) Uani 1 1 d . . . . .
N3 N 0.1617(2) 0.53570(17) 0.48168(9) 0.0231(5) Uani 1 1 d . . . . .
N2 N 0.2083(3) 0.39342(17) 0.38979(9) 0.0268(5) Uani 1 1 d . . . . .
N6 N 0.2566(2) 0.41260(17) 0.69442(9) 0.0265(5) Uani 1 1 d . . . . .
O3 O 0.2671(3) 0.3362(2) 0.53030(11) 0.0500(7) Uani 1 1 d D . . . .
C24 C 0.3315(3) 0.53328(19) 0.62863(10) 0.0209(5) Uani 1 1 d . . . . .
C23 C 0.3544(3) 0.6169(2) 0.65841(10) 0.0231(5) Uani 1 1 d . . . . .
H23 H 0.388222 0.612910 0.692894 0.028 Uiso 1 1 calc R U . . .
C19 C 0.2748(3) 0.70798(19) 0.58345(10) 0.0233(5) Uani 1 1 d . . . . .
C26 C 0.4946(3) 0.38156(19) 0.72331(10) 0.0235(5) Uani 1 1 d . . . . .
C20 C 0.2515(3) 0.6202(2) 0.55739(10) 0.0211(5) Uani 1 1 d . . . . .
C14 C 0.0965(3) 0.6191(2) 0.40260(11) 0.0279(6) Uani 1 1 d . . . . .
H14 H 0.064819 0.615805 0.367811 0.033 Uiso 1 1 calc R U . . .
C21 C 0.1959(3) 0.62062(19) 0.50369(10) 0.0217(5) Uani 1 1 d . . . . .
C22 C 0.3266(3) 0.7038(2) 0.63627(10) 0.0245(5) Uani 1 1 d . . . . .
H22 H 0.341239 0.759591 0.655465 0.029 Uiso 1 1 calc R U . . .
C7 C 0.0462(3) 0.42803(19) 0.32005(11) 0.0240(5) Uani 1 1 d . . . . .
C13 C 0.1115(3) 0.5356(2) 0.43259(11) 0.0241(5) Uani 1 1 d . . . . .
C15 C 0.1290(3) 0.7058(2) 0.42495(11) 0.0288(6) Uani 1 1 d . . . . .
H15 H 0.119085 0.761847 0.405532 0.035 Uiso 1 1 calc R U . . .
C16 C 0.1776(3) 0.7090(2) 0.47780(11) 0.0257(6) Uani 1 1 d . . . . .
O4 O 0.4780(4) 0.2182(2) 0.48656(13) 0.0615(8) Uani 1 1 d G . . . .
H4A H 0.448414 0.255809 0.510567 0.092 Uiso 1 1 d G U . . .
H4B H 0.535226 0.251841 0.468225 0.092 Uiso 1 1 d G U . . .
C12 C 0.0794(3) 0.43614(19) 0.41150(10) 0.0232(5) Uani 1 1 d . . . . .
H12 H 0.041662 0.395874 0.439943 0.028 Uiso 1 1 calc R U . . .
C00O C 0.7325(3) 0.50508(19) 0.67889(11) 0.0249(5) Uani 1 1 d . . . . .
H00O H 0.719206 0.515972 0.714800 0.030 Uiso 1 1 calc R U . . .
C2 C -0.2432(3) 0.5177(2) 0.33944(11) 0.0253(6) Uani 1 1 d . . . . .
H2 H -0.194759 0.543182 0.310596 0.030 Uiso 1 1 calc R U . . .
C1 C -0.1715(3) 0.45932(19) 0.37464(10) 0.0230(5) Uani 1 1 d . . . . .
C31 C 0.6267(3) 0.45909(19) 0.64997(10) 0.0232(5) Uani 1 1 d . . . . .
C25 C 0.3587(3) 0.4348(2) 0.65117(10) 0.0239(5) Uani 1 1 d . . . . .
H25 H 0.349875 0.386823 0.623154 0.029 Uiso 1 1 calc R U . . .
C35 C 0.8582(3) 0.5349(2) 0.65453(12) 0.0293(6) Uani 1 1 d . . . . .
C18 C 0.2500(3) 0.7961(2) 0.55624(11) 0.0278(6) Uani 1 1 d . . . . .
H18 H 0.265003 0.853612 0.573750 0.033 Uiso 1 1 calc R U . . .
C17 C 0.2049(3) 0.7969(2) 0.50520(12) 0.0294(6) Uani 1 1 d . . . . .
H17 H 0.191618 0.854822 0.487896 0.035 Uiso 1 1 calc R U . . .
C27 C 0.3385(3) 0.3684(2) 0.73777(11) 0.0256(6) Uani 1 1 d . . . . .
H27 H 0.318183 0.401942 0.770902 0.031 Uiso 1 1 calc R U . . .
C6 C -0.2418(3) 0.4206(2) 0.41818(11) 0.0304(6) Uani 1 1 d . . . . .
H6 H -0.193368 0.381291 0.441801 0.037 Uiso 1 1 calc R U . . .
C32 C 0.6423(3) 0.4456(2) 0.59574(11) 0.0279(6) Uani 1 1 d . . . . .
H32 H 0.569663 0.417034 0.576131 0.033 Uiso 1 1 calc R U . . .
C3 C -0.3882(3) 0.5386(2) 0.34700(12) 0.0307(6) Uani 1 1 d . . . . .
C8 C 0.2053(3) 0.4154(2) 0.33291(11) 0.0273(6) Uani 1 1 d . . . . .
H8 H 0.257625 0.474803 0.325847 0.033 Uiso 1 1 calc R U . . .
C34 C 0.8756(3) 0.5186(2) 0.60037(13) 0.0347(7) Uani 1 1 d . . . . .
H34 H 0.960227 0.536894 0.583760 0.042 Uiso 1 1 calc R U . . .
C28 C 0.2901(3) 0.2638(2) 0.74237(12) 0.0315(6) Uani 1 1 d . . . . .
H28A H 0.371516 0.221607 0.747329 0.038 Uiso 1 1 calc R U . . .
H28B H 0.223892 0.255452 0.771551 0.038 Uiso 1 1 calc R U . . .
C9 C 0.2781(3) 0.3309(2) 0.30447(12) 0.0327(6) Uani 1 1 d . . . . .
H9A H 0.213200 0.300898 0.279536 0.039 Uiso 1 1 calc R U . . .
H9B H 0.363708 0.351438 0.285895 0.039 Uiso 1 1 calc R U . . .
C4 C -0.4591(3) 0.5001(2) 0.39058(13) 0.0360(7) Uani 1 1 d . . . . .
H4 H -0.555654 0.513563 0.395980 0.043 Uiso 1 1 calc R U . . .
C33 C 0.7680(4) 0.4755(2) 0.57142(12) 0.0344(7) Uani 1 1 d . . . . .
H33 H 0.779881 0.466438 0.535295 0.041 Uiso 1 1 calc R U . . .
C11 C 0.2068(3) 0.2877(2) 0.39177(11) 0.0292(6) Uani 1 1 d . . . . .
H11A H 0.112861 0.262379 0.383188 0.035 Uiso 1 1 calc R U . . .
H11B H 0.235836 0.264265 0.426224 0.035 Uiso 1 1 calc R U . . .
C36 C 0.9729(3) 0.5848(2) 0.68612(15) 0.0387(7) Uani 1 1 d . . . . .
H36A H 0.935699 0.601533 0.720244 0.058 Uiso 1 1 calc R U . . .
H36B H 1.002437 0.641735 0.667934 0.058 Uiso 1 1 calc R U . . .
H36C H 1.053753 0.543039 0.690290 0.058 Uiso 1 1 calc R U . . .
C10 C 0.3157(3) 0.2625(2) 0.34990(12) 0.0322(6) Uani 1 1 d . . . . .
H10A H 0.306151 0.196390 0.339018 0.039 Uiso 1 1 calc R U . . .
H10B H 0.412586 0.273330 0.362451 0.039 Uiso 1 1 calc R U . . .
C5 C -0.3870(4) 0.4422(3) 0.42568(13) 0.0374(7) Uani 1 1 d . . . . .
H5 H -0.435313 0.417163 0.454686 0.045 Uiso 1 1 calc R U . . .
C29 C 0.2168(4) 0.2450(2) 0.68975(14) 0.0393(7) Uani 1 1 d . . . . .
H29A H 0.285541 0.226884 0.662791 0.047 Uiso 1 1 calc R U . . .
H29B H 0.144687 0.195329 0.692893 0.047 Uiso 1 1 calc R U . . .
C30 C 0.1493(3) 0.3410(2) 0.67770(13) 0.0334(6) Uani 1 1 d . . . . .
H30A H 0.129127 0.346972 0.640256 0.040 Uiso 1 1 calc R U . . .
H30B H 0.060650 0.348996 0.697220 0.040 Uiso 1 1 calc R U . . .
C37 C -0.4639(4) 0.6037(3) 0.30908(15) 0.0441(8) Uani 1 1 d . . . . .
H37A H -0.394554 0.641363 0.290301 0.066 Uiso 1 1 calc R U . . .
H37B H -0.527205 0.645192 0.328274 0.066 Uiso 1 1 calc R U . . .
H37C H -0.518315 0.566323 0.284425 0.066 Uiso 1 1 calc R U . . .
H3A H 0.322(5) 0.370(3) 0.5112(18) 0.074(17) Uiso 1 1 d D . . . .
H3B H 0.1786(14) 0.338(3) 0.5245(15) 0.055(11) Uiso 1 1 d D . . . .

loop_
_atom_site_aniso_label
_atom_site_aniso_U_11
_atom_site_aniso_U_22
_atom_site_aniso_U_33
_atom_site_aniso_U_23
_atom_site_aniso_U_13
_atom_site_aniso_U_12
O2 0.0300(10) 0.0349(11) 0.0242(10) 0.0040(8) -0.0079(8) -0.0008(8)
O1 0.0323(10) 0.0368(11) 0.0157(9) -0.0020(8) -0.0007(8) 0.0021(9)
N4 0.0212(10) 0.0255(10) 0.0169(10) -0.0011(8) -0.0038(8) -0.0013(9)
N5 0.0219(11) 0.0275(11) 0.0185(10) 0.0033(9) -0.0033(9) -0.0022(9)
N1 0.0236(11) 0.0302(12) 0.0144(10) -0.0029(8) -0.0025(8) -0.0001(9)
N3 0.0250(11) 0.0269(11) 0.0173(10) -0.0016(9) -0.0046(9) 0.0007(9)
N2 0.0280(12) 0.0288(12) 0.0235(11) -0.0022(9) -0.0039(9) -0.0009(10)
N6 0.0226(11) 0.0321(12) 0.0248(12) 0.0048(9) -0.0014(9) -0.0044(9)
O3 0.0608(19) 0.0421(14) 0.0469(15) -0.0038(11) -0.0067(14) 0.0030(14)
C24 0.0178(11) 0.0290(13) 0.0159(11) 0.0019(10) -0.0014(9) -0.0012(10)
C23 0.0225(12) 0.0309(13) 0.0160(11) -0.0013(10) -0.0012(10) -0.0041(10)
C19 0.0224(12) 0.0275(13) 0.0200(13) -0.0023(10) -0.0011(10) -0.0006(10)
C26 0.0293(14) 0.0234(12) 0.0178(12) 0.0013(10) -0.0012(10) -0.0042(10)
C20 0.0193(12) 0.0244(12) 0.0197(12) -0.0011(10) -0.0018(9) -0.0011(10)
C14 0.0318(14) 0.0333(14) 0.0186(13) -0.0004(11) -0.0071(11) 0.0019(12)
C21 0.0210(12) 0.0259(13) 0.0183(12) -0.0025(10) -0.0019(10) 0.0000(10)
C22 0.0277(13) 0.0277(13) 0.0180(12) -0.0053(10) -0.0009(10) -0.0041(11)
C7 0.0270(13) 0.0260(12) 0.0191(12) 0.0014(10) -0.0012(11) -0.0010(11)
C13 0.0235(13) 0.0286(13) 0.0203(13) -0.0024(10) -0.0051(10) 0.0003(11)
C15 0.0367(16) 0.0274(13) 0.0223(13) 0.0044(11) -0.0077(12) 0.0019(12)
C16 0.0278(14) 0.0281(14) 0.0212(13) -0.0005(11) -0.0048(11) 0.0000(11)
O4 0.0528(18) 0.0693(19) 0.0624(19) 0.0085(15) 0.0026(14) 0.0094(15)
C12 0.0259(13) 0.0257(13) 0.0180(12) -0.0014(10) -0.0058(10) -0.0011(10)
C00O 0.0237(13) 0.0277(12) 0.0234(13) -0.0002(10) 0.0007(11) 0.0019(10)
C2 0.0255(13) 0.0306(13) 0.0197(12) -0.0030(10) -0.0001(11) -0.0021(11)
C1 0.0228(12) 0.0289(13) 0.0174(12) -0.0061(10) -0.0001(10) -0.0024(10)
C31 0.0240(13) 0.0255(12) 0.0202(13) 0.0031(10) 0.0004(10) 0.0011(10)
C25 0.0237(13) 0.0276(13) 0.0203(13) 0.0014(10) -0.0045(10) -0.0040(11)
C35 0.0251(13) 0.0305(14) 0.0322(15) -0.0009(12) 0.0014(12) 0.0028(11)
C18 0.0350(15) 0.0236(13) 0.0249(13) -0.0044(11) -0.0063(12) -0.0020(11)
C17 0.0371(16) 0.0229(13) 0.0284(14) 0.0037(11) -0.0090(12) 0.0005(12)
C27 0.0277(13) 0.0291(13) 0.0199(12) 0.0008(10) 0.0025(11) -0.0012(11)
C6 0.0344(15) 0.0372(15) 0.0198(13) 0.0016(11) 0.0016(12) -0.0027(12)
C32 0.0331(15) 0.0303(14) 0.0202(13) 0.0002(10) -0.0005(11) 0.0028(12)
C3 0.0259(14) 0.0364(15) 0.0299(15) -0.0033(12) -0.0043(11) -0.0001(12)
C8 0.0259(13) 0.0305(14) 0.0255(14) 0.0026(11) 0.0008(11) -0.0030(11)
C34 0.0302(15) 0.0366(15) 0.0373(17) 0.0061(13) 0.0114(13) 0.0025(13)
C28 0.0307(14) 0.0300(14) 0.0339(15) 0.0072(12) 0.0055(13) -0.0030(12)
C9 0.0274(14) 0.0415(16) 0.0290(15) -0.0016(12) 0.0063(12) 0.0026(13)
C4 0.0231(14) 0.0490(18) 0.0359(17) -0.0049(14) 0.0047(12) -0.0053(13)
C33 0.0424(17) 0.0380(16) 0.0227(14) 0.0039(12) 0.0081(12) 0.0047(14)
C11 0.0333(15) 0.0287(14) 0.0257(14) -0.0001(11) -0.0028(12) 0.0023(12)
C36 0.0241(14) 0.0389(16) 0.053(2) -0.0079(15) 0.0008(14) -0.0018(13)
C10 0.0303(15) 0.0313(14) 0.0349(15) -0.0026(12) 0.0007(13) 0.0016(11)
C5 0.0339(16) 0.0502(19) 0.0281(15) -0.0009(14) 0.0074(13) -0.0059(14)
C29 0.0417(18) 0.0329(15) 0.0432(18) -0.0068(13) 0.0008(15) -0.0082(14)
C30 0.0289(15) 0.0413(16) 0.0300(15) -0.0013(13) -0.0011(12) -0.0084(13)
C37 0.0321(16) 0.054(2) 0.046(2) 0.0050(16) -0.0078(15) 0.0071(15)

loop_
_atom_type_symbol
_atom_type_description
_atom_type_scat_dispersion_real
_atom_type_scat_dispersion_imag
_atom_type_scat_source
C C 0.0181 0.0091 'International Tables Vol C Tables 4.2.6.8 and 6.1.1.4'
H H 0.0000 0.0000 'International Tables Vol C Tables 4.2.6.8 and 6.1.1.4'
N N 0.0311 0.0180 'International Tables Vol C Tables 4.2.6.8 and 6.1.1.4'
O O 0.0492 0.0322 'International Tables Vol C Tables 4.2.6.8 and 6.1.1.4'

loop_
_geom_angle_atom_site_label_1
_geom_angle_atom_site_label_2
_geom_angle_atom_site_label_3
_geom_angle
_geom_angle_site_symmetry_1
_geom_angle_site_symmetry_3
_geom_angle_publ_flag
C24 N4 C20 117.7(2) . . ?
C26 N5 C31 125.5(2) . . ?
C26 N5 C25 112.1(2) . . ?
C31 N5 C25 122.3(2) . . ?
C7 N1 C12 111.2(2) . . ?
C7 N1 C1 126.3(2) . . ?
C1 N1 C12 122.1(2) . . ?
C13 N3 C21 118.0(2) . . ?
C12 N2 C8 105.6(2) . . ?
C12 N2 C11 113.0(2) . . ?
C8 N2 C11 104.0(2) . . ?
C27 N6 C25 107.7(2) . . ?
C27 N6 C30 106.2(2) . . ?
C30 N6 C25 111.4(2) . . ?
H3A O3 H3B 119(5) . . ?
N4 C24 C23 123.1(2) . . ?
N4 C24 C25 114.9(2) . . ?
C23 C24 C25 122.0(2) . . ?
C24 C23 H23 120.3 . . ?
C22 C23 C24 119.5(2) . . ?
C22 C23 H23 120.3 . . ?
C20 C19 C22 117.1(2) . . ?
C20 C19 C18 120.0(2) . . ?
C22 C19 C18 122.9(2) . . ?
O2 C26 N5 127.0(3) . . ?
O2 C26 C27 125.3(2) . . ?
N5 C26 C27 107.8(2) . . ?
N4 C20 C19 123.4(2) . . ?
N4 C20 C21 117.4(2) . . ?
C19 C20 C21 119.2(2) . . ?
C13 C14 H14 120.3 . . ?
C15 C14 H14 120.3 . . ?
C15 C14 C13 119.5(2) . . ?
N3 C21 C20 117.7(2) . . ?
N3 C21 C16 123.5(2) . . ?
C16 C21 C20 118.8(2) . . ?
C23 C22 C19 119.2(2) . . ?
C23 C22 H22 120.4 . . ?
C19 C22 H22 120.4 . . ?
O1 C7 N1 127.2(3) . . ?
O1 C7 C8 126.4(3) . . ?
N1 C7 C8 106.4(2) . . ?
N3 C13 C14 122.8(3) . . ?
N3 C13 C12 113.5(2) . . ?
C14 C13 C12 123.6(2) . . ?
C14 C15 H15 120.4 . . ?
C14 C15 C16 119.2(3) . . ?
C16 C15 H15 120.4 . . ?
C21 C16 C15 116.8(2) . . ?
C21 C16 C17 120.4(2) . . ?
C15 C16 C17 122.8(3) . . ?
H4A O4 H4B 104.5 . . ?
N1 C12 C13 112.1(2) . . ?
N1 C12 H12 109.8 . . ?
N2 C12 N1 104.8(2) . . ?
N2 C12 C13 110.3(2) . . ?
N2 C12 H12 109.8 . . ?
C13 C12 H12 109.8 . . ?
C31 C00O H00O 119.8 . . ?
C35 C00O H00O 119.8 . . ?
C35 C00O C31 120.4(3) . . ?
C1 C2 H2 119.9 . . ?
C1 C2 C3 120.3(3) . . ?
C3 C2 H2 119.9 . . ?
C2 C1 N1 120.4(2) . . ?
C2 C1 C6 120.8(3) . . ?
C6 C1 N1 118.7(3) . . ?
C00O C31 N5 119.6(2) . . ?
C00O C31 C32 120.6(3) . . ?
C32 C31 N5 119.8(2) . . ?
N5 C25 N6 104.5(2) . . ?
N5 C25 C24 112.0(2) . . ?
N5 C25 H25 109.7 . . ?
N6 C25 C24 111.2(2) . . ?
N6 C25 H25 109.7 . . ?
C24 C25 H25 109.7 . . ?
C00O C35 C34 118.9(3) . . ?
C00O C35 C36 120.2(3) . . ?
C34 C35 C36 120.9(3) . . ?
C19 C18 H18 119.5 . . ?
C17 C18 C19 121.0(2) . . ?
C17 C18 H18 119.5 . . ?
C16 C17 H17 119.8 . . ?
C18 C17 C16 120.5(3) . . ?
C18 C17 H17 119.8 . . ?
N6 C27 C26 105.5(2) . . ?
N6 C27 H27 109.6 . . ?
N6 C27 C28 107.7(2) . . ?
C26 C27 H27 109.6 . . ?
C26 C27 C28 114.7(2) . . ?
C28 C27 H27 109.6 . . ?
C1 C6 H6 120.7 . . ?
C1 C6 C5 118.6(3) . . ?
C5 C6 H6 120.7 . . ?
C31 C32 H32 120.5 . . ?
C33 C32 C31 118.9(3) . . ?
C33 C32 H32 120.5 . . ?
C2 C3 C37 119.7(3) . . ?
C4 C3 C2 119.1(3) . . ?
C4 C3 C37 121.2(3) . . ?
N2 C8 C7 104.5(2) . . ?
N2 C8 H8 110.3 . . ?
N2 C8 C9 106.7(2) . . ?
C7 C8 H8 110.3 . . ?
C7 C8 C9 114.6(2) . . ?
C9 C8 H8 110.3 . . ?
C35 C34 H34 119.8 . . ?
C33 C34 C35 120.4(3) . . ?
C33 C34 H34 119.8 . . ?
C27 C28 H28A 111.1 . . ?
C27 C28 H28B 111.1 . . ?
H28A C28 H28B 109.1 . . ?
C29 C28 C27 103.4(2) . . ?
C29 C28 H28A 111.1 . . ?
C29 C28 H28B 111.1 . . ?
C8 C9 H9A 111.2 . . ?
C8 C9 H9B 111.1 . . ?
H9A C9 H9B 109.1 . . ?
C10 C9 C8 103.2(2) . . ?
C10 C9 H9A 111.1 . . ?
C10 C9 H9B 111.1 . . ?
C3 C4 H4 119.8 . . ?
C5 C4 C3 120.4(3) . . ?
C5 C4 H4 119.8 . . ?
C32 C33 H33 119.7 . . ?
C34 C33 C32 120.7(3) . . ?
C34 C33 H33 119.7 . . ?
N2 C11 H11A 111.4 . . ?
N2 C11 H11B 111.4 . . ?
N2 C11 C10 101.7(2) . . ?
H11A C11 H11B 109.3 . . ?
C10 C11 H11A 111.4 . . ?
C10 C11 H11B 111.4 . . ?
C35 C36 H36A 109.5 . . ?
C35 C36 H36B 109.5 . . ?
C35 C36 H36C 109.5 . . ?
H36A C36 H36B 109.5 . . ?
H36A C36 H36C 109.5 . . ?
H36B C36 H36C 109.5 . . ?
C9 C10 H10A 111.1 . . ?
C9 C10 H10B 111.2 . . ?
C11 C10 C9 103.2(2) . . ?
C11 C10 H10A 111.1 . . ?
C11 C10 H10B 111.1 . . ?
H10A C10 H10B 109.1 . . ?
C6 C5 H5 119.6 . . ?
C4 C5 C6 120.8(3) . . ?
C4 C5 H5 119.6 . . ?
C28 C29 H29A 111.4 . . ?
C28 C29 H29B 111.3 . . ?
H29A C29 H29B 109.2 . . ?
C30 C29 C28 102.1(3) . . ?
C30 C29 H29A 111.4 . . ?
C30 C29 H29B 111.3 . . ?
N6 C30 C29 105.3(2) . . ?
N6 C30 H30A 110.7 . . ?
N6 C30 H30B 110.7 . . ?
C29 C30 H30A 110.6 . . ?
C29 C30 H30B 110.7 . . ?
H30A C30 H30B 108.8 . . ?
C3 C37 H37A 109.5 . . ?
C3 C37 H37B 109.5 . . ?
C3 C37 H37C 109.5 . . ?
H37A C37 H37B 109.5 . . ?
H37A C37 H37C 109.5 . . ?
H37B C37 H37C 109.5 . . ?

loop_
_geom_bond_atom_site_label_1
_geom_bond_atom_site_label_2
_geom_bond_distance
_geom_bond_site_symmetry_2
_geom_bond_publ_flag
O2 C26 1.215(3) . ?
O1 C7 1.220(3) . ?
N4 C24 1.332(3) . ?
N4 C20 1.354(3) . ?
N5 C26 1.366(3) . ?
N5 C31 1.421(3) . ?
N5 C25 1.460(3) . ?
N1 C7 1.363(3) . ?
N1 C12 1.470(3) . ?
N1 C1 1.433(4) . ?
N3 C21 1.351(3) . ?
N3 C13 1.328(3) . ?
N2 C12 1.451(4) . ?
N2 C8 1.473(4) . ?
N2 C11 1.481(4) . ?
N6 C25 1.484(3) . ?
N6 C27 1.474(4) . ?
N6 C30 1.477(4) . ?
O3 H3A 0.851(14) . ?
O3 H3B 0.839(10) . ?
C24 C23 1.409(4) . ?
C24 C25 1.513(4) . ?
C23 H23 0.9300 . ?
C23 C22 1.364(4) . ?
C19 C20 1.412(4) . ?
C19 C22 1.423(4) . ?
C19 C18 1.431(4) . ?
C26 C27 1.512(4) . ?
C20 C21 1.455(3) . ?
C14 H14 0.9300 . ?
C14 C13 1.400(4) . ?
C14 C15 1.373(4) . ?
C21 C16 1.410(4) . ?
C22 H22 0.9300 . ?
C7 C8 1.530(4) . ?
C13 C12 1.521(4) . ?
C15 H15 0.9300 . ?
C15 C16 1.413(4) . ?
C16 C17 1.435(4) . ?
O4 H4A 0.8503 . ?
O4 H4B 0.8499 . ?
C12 H12 0.9800 . ?
C00O H00O 0.9300 . ?
C00O C31 1.387(4) . ?
C00O C35 1.389(4) . ?
C2 H2 0.9300 . ?
C2 C1 1.381(4) . ?
C2 C3 1.396(4) . ?
C1 C6 1.392(4) . ?
C31 C32 1.393(4) . ?
C25 H25 0.9800 . ?
C35 C34 1.399(4) . ?
C35 C36 1.507(4) . ?
C18 H18 0.9300 . ?
C18 C17 1.359(4) . ?
C17 H17 0.9300 . ?
C27 H27 0.9800 . ?
C27 C28 1.536(4) . ?
C6 H6 0.9300 . ?
C6 C5 1.400(5) . ?
C32 H32 0.9300 . ?
C32 C33 1.389(4) . ?
C3 C4 1.395(4) . ?
C3 C37 1.501(4) . ?
C8 H8 0.9800 . ?
C8 C9 1.543(4) . ?
C34 H34 0.9300 . ?
C34 C33 1.381(5) . ?
C28 H28A 0.9700 . ?
C28 H28B 0.9700 . ?
C28 C29 1.521(4) . ?
C9 H9A 0.9700 . ?
C9 H9B 0.9700 . ?
C9 C10 1.536(4) . ?
C4 H4 0.9300 . ?
C4 C5 1.378(5) . ?
C33 H33 0.9300 . ?
C11 H11A 0.9700 . ?
C11 H11B 0.9700 . ?
C11 C10 1.509(4) . ?
C36 H36A 0.9600 . ?
C36 H36B 0.9600 . ?
C36 H36C 0.9600 . ?
C10 H10A 0.9700 . ?
C10 H10B 0.9700 . ?
C5 H5 0.9300 . ?
C29 H29A 0.9700 . ?
C29 H29B 0.9700 . ?
C29 C30 1.516(5) . ?
C30 H30A 0.9700 . ?
C30 H30B 0.9700 . ?
C37 H37A 0.9600 . ?
C37 H37B 0.9600 . ?
C37 H37C 0.9600 . ?

loop_
_geom_torsion_atom_site_label_1
_geom_torsion_atom_site_label_2
_geom_torsion_atom_site_label_3
_geom_torsion_atom_site_label_4
_geom_torsion
_geom_torsion_site_symmetry_1
_geom_torsion_site_symmetry_2
_geom_torsion_site_symmetry_3
_geom_torsion_site_symmetry_4
_geom_torsion_publ_flag
O2 C26 C27 N6 -180.0(3) . . . . ?
O2 C26 C27 C28 -61.6(4) . . . . ?
O1 C7 C8 N2 -165.3(3) . . . . ?
O1 C7 C8 C9 -48.9(4) . . . . ?
N4 C24 C23 C22 -1.3(4) . . . . ?
N4 C24 C25 N5 132.0(2) . . . . ?
N4 C24 C25 N6 -111.6(2) . . . . ?
N4 C20 C21 N3 7.4(4) . . . . ?
N4 C20 C21 C16 -173.9(3) . . . . ?
N5 C26 C27 N6 -0.9(3) . . . . ?
N5 C26 C27 C28 117.5(3) . . . . ?
N5 C31 C32 C33 -179.0(3) . . . . ?
N1 C7 C8 N2 15.2(3) . . . . ?
N1 C7 C8 C9 131.6(3) . . . . ?
N1 C1 C6 C5 179.3(3) . . . . ?
N3 C21 C16 C15 -3.9(4) . . . . ?
N3 C21 C16 C17 174.8(3) . . . . ?
N3 C13 C12 N1 158.7(2) . . . . ?
N3 C13 C12 N2 -84.9(3) . . . . ?
N2 C8 C9 C10 1.4(3) . . . . ?
N2 C11 C10 C9 -43.5(3) . . . . ?
N6 C27 C28 C29 17.7(3) . . . . ?
C24 N4 C20 C19 1.3(4) . . . . ?
C24 N4 C20 C21 -179.9(2) . . . . ?
C24 C23 C22 C19 0.0(4) . . . . ?
C23 C24 C25 N5 -49.9(3) . . . . ?
C23 C24 C25 N6 66.5(3) . . . . ?
C19 C20 C21 N3 -173.8(2) . . . . ?
C19 C20 C21 C16 4.9(4) . . . . ?
C19 C18 C17 C16 1.6(5) . . . . ?
C26 N5 C31 C00O -44.3(4) . . . . ?
C26 N5 C31 C32 137.3(3) . . . . ?
C26 N5 C25 N6 15.3(3) . . . . ?
C26 N5 C25 C24 135.7(2) . . . . ?
C26 C27 C28 C29 -99.5(3) . . . . ?
C20 N4 C24 C23 0.7(4) . . . . ?
C20 N4 C24 C25 178.7(2) . . . . ?
C20 C19 C22 C23 1.7(4) . . . . ?
C20 C19 C18 C17 -0.4(4) . . . . ?
C20 C21 C16 C15 177.4(2) . . . . ?
C20 C21 C16 C17 -3.8(4) . . . . ?
C14 C13 C12 N1 -24.3(4) . . . . ?
C14 C13 C12 N2 92.1(3) . . . . ?
C14 C15 C16 C21 2.8(4) . . . . ?
C14 C15 C16 C17 -175.9(3) . . . . ?
C21 N3 C13 C14 1.8(4) . . . . ?
C21 N3 C13 C12 178.9(2) . . . . ?
C21 C16 C17 C18 0.6(5) . . . . ?
C22 C19 C20 N4 -2.5(4) . . . . ?
C22 C19 C20 C21 178.8(2) . . . . ?
C22 C19 C18 C17 177.9(3) . . . . ?
C7 N1 C12 N2 -18.0(3) . . . . ?
C7 N1 C12 C13 101.7(3) . . . . ?
C7 N1 C1 C2 -34.1(4) . . . . ?
C7 N1 C1 C6 146.6(3) . . . . ?
C7 C8 C9 C10 -113.8(3) . . . . ?
C13 N3 C21 C20 -179.7(2) . . . . ?
C13 N3 C21 C16 1.7(4) . . . . ?
C13 C14 C15 C16 0.3(4) . . . . ?
C15 C14 C13 N3 -2.8(5) . . . . ?
C15 C14 C13 C12 -179.6(3) . . . . ?
C15 C16 C17 C18 179.3(3) . . . . ?
C12 N1 C7 O1 -178.0(3) . . . . ?
C12 N1 C7 C8 1.5(3) . . . . ?
C12 N1 C1 C2 138.6(3) . . . . ?
C12 N1 C1 C6 -40.8(4) . . . . ?
C12 N2 C8 C7 -26.0(3) . . . . ?
C12 N2 C8 C9 -147.8(2) . . . . ?
C12 N2 C11 C10 158.8(2) . . . . ?
C00O C31 C32 C33 2.6(4) . . . . ?
C00O C35 C34 C33 1.5(4) . . . . ?
C2 C1 C6 C5 -0.1(4) . . . . ?
C2 C3 C4 C5 0.0(5) . . . . ?
C1 N1 C7 O1 -4.6(4) . . . . ?
C1 N1 C7 C8 174.9(2) . . . . ?
C1 N1 C12 N2 168.4(2) . . . . ?
C1 N1 C12 C13 -71.9(3) . . . . ?
C1 C2 C3 C4 0.3(4) . . . . ?
C1 C2 C3 C37 178.7(3) . . . . ?
C1 C6 C5 C4 0.3(5) . . . . ?
C31 N5 C26 O2 -5.3(5) . . . . ?
C31 N5 C26 C27 175.7(2) . . . . ?
C31 N5 C25 N6 -169.3(2) . . . . ?
C31 N5 C25 C24 -48.9(3) . . . . ?
C31 C00O C35 C34 0.5(4) . . . . ?
C31 C00O C35 C36 -180.0(3) . . . . ?
C31 C32 C33 C34 -0.5(4) . . . . ?
C25 N5 C26 O2 169.9(3) . . . . ?
C25 N5 C26 C27 -9.2(3) . . . . ?
C25 N5 C31 C00O 141.0(3) . . . . ?
C25 N5 C31 C32 -37.5(4) . . . . ?
C25 N6 C27 C26 10.2(3) . . . . ?
C25 N6 C27 C28 -112.8(2) . . . . ?
C25 N6 C30 C29 88.2(3) . . . . ?
C25 C24 C23 C22 -179.3(3) . . . . ?
C35 C00O C31 N5 179.0(2) . . . . ?
C35 C00O C31 C32 -2.6(4) . . . . ?
C35 C34 C33 C32 -1.6(5) . . . . ?
C18 C19 C20 N4 175.9(3) . . . . ?
C18 C19 C20 C21 -2.8(4) . . . . ?
C18 C19 C22 C23 -176.6(3) . . . . ?
C27 N6 C25 N5 -15.2(3) . . . . ?
C27 N6 C25 C24 -136.1(2) . . . . ?
C27 N6 C30 C29 -28.8(3) . . . . ?
C27 C28 C29 C30 -34.2(3) . . . . ?
C3 C2 C1 N1 -179.5(2) . . . . ?
C3 C2 C1 C6 -0.2(4) . . . . ?
C3 C4 C5 C6 -0.3(5) . . . . ?
C8 N2 C12 N1 26.9(3) . . . . ?
C8 N2 C12 C13 -93.9(2) . . . . ?
C8 N2 C11 C10 44.8(3) . . . . ?
C8 C9 C10 C11 25.7(3) . . . . ?
C28 C29 C30 N6 39.5(3) . . . . ?
C11 N2 C12 N1 -86.2(3) . . . . ?
C11 N2 C12 C13 153.0(2) . . . . ?
C11 N2 C8 C7 93.2(3) . . . . ?
C11 N2 C8 C9 -28.5(3) . . . . ?
C36 C35 C34 C33 -178.0(3) . . . . ?
C30 N6 C25 N5 -131.3(2) . . . . ?
C30 N6 C25 C24 107.7(3) . . . . ?
C30 N6 C27 C26 129.6(2) . . . . ?
C30 N6 C27 C28 6.7(3) . . . . ?
C37 C3 C4 C5 -178.4(3) . . . . ?
